data_1547385
loop_
_publ_author_name
'Nicolas Delpont'
'Imma Escofet'
'Patricia Perez-Galen'
'Dirk Spiegl'
'Mihai Raducan'
'Christophe Bour'
'Riccardo Sinisi'
'Antonio M. Echavarrena'

_publ_section_title
;
 Modular chiral gold(i) phosphite complexes
;
_journal_name_full 'Catalysis Science & Technology'
_journal_page_first 3007
_journal_page_last 3012
_journal_paper_doi 10.1039/c3cy00250k
_journal_volume 3
_journal_year 2013
_chemical_absolute_configuration ad
_chemical_formula_sum 'C32 H25 Au Cl Fe P'
_chemical_formula_weight 728.76
_space_group_IT_number 76
_symmetry_cell_setting tetragonal
_symmetry_space_group_name_Hall 'P 4w'
_symmetry_space_group_name_H-M 'P 41'
_atom_sites_solution_hydrogens geom
_atom_sites_solution_primary direct
_atom_sites_solution_secondary difmap
_cell_angle_alpha 90.00
_cell_angle_beta 90.00
_cell_angle_gamma 90.00
_cell_formula_units_Z 4
_cell_length_a 13.2861(14)
_cell_length_b 13.2861(14)
_cell_length_c 14.7974(15)
_cell_measurement_reflns_used 9853
_cell_measurement_temperature 100(2)
_cell_measurement_theta_max 29.81
_cell_measurement_theta_min 2.57
_cell_volume 2612.0(5)
_computing_cell_refinement 'Bruker APEX2 v2009.1-0'
_computing_data_collection 'Bruker APEX2 v2009.1-0'
_computing_data_reduction 'Bruker SAINT V7.60A'
_computing_molecular_graphics 'Bruker SHELXTL'
_computing_publication_material 'Bruker SHELXTL'
_computing_structure_refinement 'SHELXS-97 (Sheldrick, 2008)'
_computing_structure_solution 'SHELXS-97 (Sheldrick, 2008)'
_diffrn_ambient_temperature 100(2)
_diffrn_detector_area_resol_mean 512
_diffrn_detector_type '4K CCD area detector APEX II'
_diffrn_measured_fraction_theta_full 1.000
_diffrn_measured_fraction_theta_max 0.945
_diffrn_measurement_device_type 'Kappa 4-axis goniometer bruker-nonius'
_diffrn_measurement_method
;
Fullsphere data collection, phi and omega scans
;
_diffrn_measurement_specimen_support 'magnetic support whith 10 micron nylon fiber cryoloop'
_diffrn_radiation_monochromator 'Multilayer Montel 200 mirrors'
_diffrn_radiation_type MoK\a
_diffrn_radiation_wavelength 0.71073
_diffrn_reflns_av_R_equivalents 0.0369
_diffrn_reflns_av_sigmaI/netI 0.0253
_diffrn_reflns_limit_h_max 17
_diffrn_reflns_limit_h_min -17
_diffrn_reflns_limit_k_max 17
_diffrn_reflns_limit_k_min -17
_diffrn_reflns_limit_l_max 20
_diffrn_reflns_limit_l_min -18
_diffrn_reflns_number 33908
_diffrn_reflns_theta_full 25.00
_diffrn_reflns_theta_max 30.01
_diffrn_reflns_theta_min 1.53
_diffrn_source 'rotating anode X-ray tube'
_diffrn_source_current 70
_diffrn_source_power 50
_diffrn_source_size '3 mm x 0.3 mm fine focus'
_diffrn_source_type 'Bruker-Nonius FR 591'
_exptl_absorpt_coefficient_mu 6.349
_exptl_absorpt_correction_T_max 0.5693
_exptl_absorpt_correction_T_min 0.2517
_exptl_absorpt_correction_type empirical
_exptl_absorpt_process_details
;
SADABS Version 2008/1 Bruker-Nonius
Blessing, Acta Cryst. (1995) A51 33-38
;
_exptl_crystal_colour orange
_exptl_crystal_density_diffrn 1.853
_exptl_crystal_density_method 'not measured'
_exptl_crystal_description needle
_exptl_crystal_F_000 1416
_exptl_crystal_size_max 0.30
_exptl_crystal_size_mid 0.15
_exptl_crystal_size_min 0.10
_refine_diff_density_max 2.432
_refine_diff_density_min -0.648
_refine_diff_density_rms 0.106
_refine_ls_abs_structure_details 'Flack H D (1983), Acta Cryst. A39, 876-881'
_refine_ls_abs_structure_Flack -0.011(5)
_refine_ls_extinction_method none
_refine_ls_goodness_of_fit_ref 0.864
_refine_ls_hydrogen_treatment noref
_refine_ls_matrix_type full
_refine_ls_number_parameters 325
_refine_ls_number_reflns 6715
_refine_ls_number_restraints 1
_refine_ls_restrained_S_all 0.864
_refine_ls_R_factor_all 0.0302
_refine_ls_R_factor_gt 0.0287
_refine_ls_shift/su_max 0.002
_refine_ls_shift/su_mean 0.000
_refine_ls_structure_factor_coef Fsqd
_refine_ls_weighting_details 'calc w=1/[\s^2^(Fo^2^)+(0.0746P)^2^+2.6694P] where P=(Fo^2^+2Fc^2^)/3'
_refine_ls_weighting_scheme calc
_refine_ls_wR_factor_gt 0.0788
_refine_ls_wR_factor_ref 0.0805
_reflns_number_gt 6497
_reflns_number_total 6715
_reflns_threshold_expression >2sigma(I)
_cod_data_source_file CY-003-C3CY00250K-s003.cif
_cod_data_source_block mo_rs271p41
_cod_depositor_comments
;
The following automatic conversions were performed:

'_symmetry_cell_setting' value 'Tetragonal' changed to 'tetragonal'
according to the built-in table from CIF Core dictionary named
'cif_core.dic' version 2.4.1 from 2010-06-29.

Automatic conversion script
Id: cif_fix_values 5376 2017-05-30 11:51:03Z andrius 

The following automatic conversions were performed:

data name '_diffrn_measurement_specimen_suppport' was replaced with
'_diffrn_measurement_specimen_support' as specified in the
replacement file 'data/replacement-values/replacement_tags.lst'.

Automatic conversion script
Id: cif_correct_tags 9268 2022-04-12 08:56:07Z antanas 
;
_cod_original_sg_symbol_H-M P4(1)
_cod_database_code 1547385

loop_
_symmetry_equiv_pos_as_xyz
'x, y, z'
'-x, -y, z+1/2'
'-y, x, z+1/4'
'y, -x, z+3/4'

loop_
_atom_site_label
_atom_site_type_symbol
_atom_site_fract_x
_atom_site_fract_y
_atom_site_fract_z
_atom_site_U_iso_or_equiv
_atom_site_adp_type
_atom_site_occupancy
_atom_site_symmetry_multiplicity
_atom_site_calc_flag
_atom_site_refinement_flags
_atom_site_disorder_assembly
_atom_site_disorder_group
C8 C 0.6321(4) 0.8614(4) 1.1383(3) 0.0300(10) Uani 1 1 d . . .
H8 H 0.6575 0.9215 1.1643 0.036 Uiso 1 1 calc R . .
C10 C 0.6580(3) 0.6903(3) 1.0884(3) 0.0236(8) Uani 1 1 d . . .
C9 C 0.6929(3) 0.7793(4) 1.1303(3) 0.0291(9) Uani 1 1 d . . .
H9 H 0.7597 0.7819 1.1532 0.035 Uiso 1 1 calc R . .
C6 C 0.4924(3) 0.7720(3) 1.0671(3) 0.0200(7) Uani 1 1 d . . .
C12 C 0.5236(3) 0.5978(3) 1.0108(3) 0.0214(8) Uani 1 1 d . . .
H12 H 0.4570 0.5940 0.9879 0.026 Uiso 1 1 calc R . .
C3 C 0.3114(3) 0.7015(3) 1.0767(3) 0.0234(8) Uani 1 1 d . . .
H3 H 0.3197 0.6618 1.1336 0.028 Uiso 1 1 calc R . .
C5 C 0.2393(3) 0.7735(3) 0.9498(3) 0.0243(8) Uani 1 1 d . . .
H5 H 0.1896 0.7916 0.9018 0.029 Uiso 1 1 calc R . .
C1 C 0.3411(3) 0.8101(3) 0.9567(3) 0.0187(7) Uani 1 1 d . . .
C2 C 0.3865(3) 0.7645(3) 1.0366(3) 0.0206(7) Uani 1 1 d . . .
C19 C 0.1850(4) 0.9821(4) 1.0624(4) 0.0350(11) Uani 1 1 d . . .
H19 H 0.1616 1.0164 1.0060 0.042 Uiso 1 1 calc R . .
C11 C 0.5566(3) 0.6866(3) 1.0550(3) 0.0196(7) Uani 1 1 d . . .
C7 C 0.5310(4) 0.8575(3) 1.1080(3) 0.0262(9) Uani 1 1 d . . .
H7 H 0.4889 0.9146 1.1159 0.031 Uiso 1 1 calc R . .
C16 C 0.2815(4) 0.9334(4) 1.1842(3) 0.0369(11) Uani 1 1 d . . .
H16 H 0.3386 0.9270 1.2279 0.044 Uiso 1 1 calc R . .
C17 C 0.1896(5) 0.8812(4) 1.1885(4) 0.0394(13) Uani 1 1 d . . .
H17 H 0.1704 0.8312 1.2359 0.047 Uiso 1 1 calc R . .
C13 C 0.5876(4) 0.5171(3) 1.0009(3) 0.0265(9) Uani 1 1 d . . .
H13 H 0.5650 0.4589 0.9695 0.032 Uiso 1 1 calc R . .
C14 C 0.6848(4) 0.5192(4) 1.0360(4) 0.0326(10) Uani 1 1 d . . .
H14 H 0.7271 0.4620 1.0297 0.039 Uiso 1 1 calc R . .
C15 C 0.7202(3) 0.6039(4) 1.0799(4) 0.0296(9) Uani 1 1 d . . .
H15 H 0.7863 0.6044 1.1044 0.036 Uiso 1 1 calc R . .
C20 C 0.2792(4) 0.9969(4) 1.1059(4) 0.0348(11) Uani 1 1 d . . .
H20 H 0.3342 1.0428 1.0853 0.042 Uiso 1 1 calc R . .
C18 C 0.1286(4) 0.9113(4) 1.1149(4) 0.0402(13) Uani 1 1 d . . .
H18 H 0.0590 0.8868 1.1015 0.048 Uiso 1 1 calc R . .
C4 C 0.2219(3) 0.7072(3) 1.0243(4) 0.0277(9) Uani 1 1 d . . .
H4 H 0.1573 0.6715 1.0378 0.033 Uiso 1 1 calc R . .
C21 C 0.4141(3) 0.8223(3) 0.7743(3) 0.0196(7) Uani 1 1 d . . .
C22 C 0.4023(4) 0.7192(3) 0.7680(3) 0.0296(10) Uani 1 1 d . . .
H22 H 0.3822 0.6817 0.8196 0.036 Uiso 1 1 calc R . .
C26 C 0.4438(4) 0.8755(4) 0.6969(3) 0.0317(10) Uani 1 1 d . . .
H26 H 0.4537 0.9462 0.7005 0.038 Uiso 1 1 calc R . .
C27 C 0.3077(3) 0.9889(3) 0.8522(3) 0.0234(8) Uani 1 1 d . . .
C29 C 0.2468(5) 1.1579(4) 0.8760(4) 0.0449(14) Uani 1 1 d . . .
H29 H 0.2561 1.2234 0.9002 0.054 Uiso 1 1 calc R . .
C28 C 0.3207(4) 1.0856(3) 0.8872(4) 0.0330(10) Uani 1 1 d . . .
H28 H 0.3806 1.1019 0.9189 0.040 Uiso 1 1 calc R . .
C32 C 0.2202(3) 0.9662(3) 0.8027(3) 0.0261(9) Uani 1 1 d . . .
H32 H 0.2112 0.9014 0.7769 0.031 Uiso 1 1 calc R . .
Au1 Au 0.548210(11) 0.958483(11) 0.916393(15) 0.02319(6) Uani 1 1 d . . .
Fe1 Fe 0.26088(5) 0.84826(5) 1.06901(4) 0.02243(12) Uani 1 1 d . . .
P1 P 0.39981(8) 0.89302(7) 0.87821(7) 0.01913(19) Uani 1 1 d . . .
Cl1 Cl 0.70234(9) 1.02987(10) 0.94039(9) 0.0359(3) Uani 1 1 d . . .
C23 C 0.4197(5) 0.6702(4) 0.6864(4) 0.0373(12) Uani 1 1 d . . .
H23 H 0.4133 0.5991 0.6829 0.045 Uiso 1 1 calc R . .
C24 C 0.4462(4) 0.7245(4) 0.6106(4) 0.0358(11) Uani 1 1 d . . .
H24 H 0.4559 0.6908 0.5546 0.043 Uiso 1 1 calc R . .
C25 C 0.4588(4) 0.8272(4) 0.6155(4) 0.0374(11) Uani 1 1 d . . .
H25 H 0.4776 0.8645 0.5634 0.045 Uiso 1 1 calc R . .
C31 C 0.1463(4) 1.0408(4) 0.7921(4) 0.0387(12) Uani 1 1 d . . .
H31 H 0.0868 1.0262 0.7590 0.046 Uiso 1 1 calc R . .
C30 C 0.1593(5) 1.1349(4) 0.8294(4) 0.0478(16) Uani 1 1 d . . .
H30 H 0.1080 1.1843 0.8231 0.057 Uiso 1 1 calc R . .

loop_
_atom_site_aniso_label
_atom_site_aniso_U_11
_atom_site_aniso_U_22
_atom_site_aniso_U_33
_atom_site_aniso_U_23
_atom_site_aniso_U_13
_atom_site_aniso_U_12
C8 0.032(2) 0.032(2) 0.025(2) -0.0099(17) -0.0055(17) -0.0092(17)
C10 0.0207(18) 0.032(2) 0.018(2) 0.0066(15) 0.0017(15) -0.0006(15)
C9 0.0240(19) 0.040(2) 0.023(2) -0.0013(18) -0.0008(16) -0.0063(17)
C6 0.0240(17) 0.0187(16) 0.0173(19) -0.0001(14) -0.0014(15) -0.0028(13)
C12 0.0250(18) 0.0242(18) 0.0149(19) 0.0012(15) 0.0001(14) -0.0022(14)
C3 0.0230(18) 0.0218(18) 0.025(2) 0.0024(15) -0.0003(16) 0.0002(14)
C5 0.0237(18) 0.0268(19) 0.022(2) 0.0016(16) -0.0028(15) -0.0019(14)
C1 0.0206(17) 0.0189(16) 0.0165(19) 0.0000(14) -0.0017(14) -0.0023(13)
C2 0.0265(18) 0.0196(17) 0.0155(19) 0.0028(14) -0.0012(14) -0.0003(14)
C19 0.045(3) 0.028(2) 0.032(3) 0.0061(19) 0.012(2) 0.0126(19)
C11 0.0226(18) 0.0203(17) 0.016(2) 0.0033(14) 0.0022(14) -0.0037(13)
C7 0.032(2) 0.0224(19) 0.024(2) -0.0037(16) -0.0047(17) -0.0011(16)
C16 0.052(3) 0.039(2) 0.019(3) -0.0052(18) 0.0015(19) 0.011(2)
C17 0.054(3) 0.041(3) 0.024(3) 0.0052(19) 0.016(2) 0.018(2)
C13 0.035(2) 0.0203(18) 0.025(2) 0.0020(16) 0.0084(18) -0.0012(15)
C14 0.032(2) 0.031(2) 0.035(3) 0.0087(19) 0.012(2) 0.0036(18)
C15 0.0204(18) 0.040(2) 0.028(3) 0.0106(19) 0.0041(16) 0.0015(16)
C20 0.050(3) 0.026(2) 0.028(3) -0.0028(18) 0.007(2) 0.0062(19)
C18 0.038(3) 0.043(3) 0.040(3) 0.009(2) 0.014(2) 0.016(2)
C4 0.027(2) 0.027(2) 0.029(3) 0.0055(17) -0.0010(17) -0.0053(15)
C21 0.0238(18) 0.0155(16) 0.019(2) -0.0034(14) -0.0030(14) -0.0005(13)
C22 0.052(3) 0.0168(18) 0.020(2) 0.0000(15) -0.007(2) -0.0007(17)
C26 0.044(3) 0.026(2) 0.025(2) 0.0005(17) 0.0045(19) -0.0040(18)
C27 0.032(2) 0.0188(17) 0.019(2) 0.0046(14) 0.0056(16) 0.0024(15)
C29 0.073(4) 0.024(2) 0.037(3) 0.007(2) 0.017(3) 0.015(2)
C28 0.054(3) 0.0188(19) 0.027(2) 0.0013(16) 0.010(2) 0.0039(19)
C32 0.026(2) 0.028(2) 0.024(2) 0.0118(17) 0.0009(16) 0.0019(15)
Au1 0.02743(8) 0.02210(8) 0.02003(9) -0.00439(6) -0.00017(6) -0.00707(5)
Fe1 0.0266(3) 0.0219(3) 0.0187(3) 0.0034(2) 0.0018(2) 0.0035(2)
P1 0.0252(5) 0.0157(4) 0.0165(5) -0.0021(3) -0.0003(4) -0.0014(3)
Cl1 0.0342(5) 0.0378(6) 0.0359(7) -0.0047(5) -0.0044(4) -0.0160(4)
C23 0.057(3) 0.024(2) 0.031(3) -0.0077(18) -0.009(2) 0.0033(19)
C24 0.047(3) 0.039(3) 0.021(2) -0.0128(19) -0.007(2) 0.014(2)
C25 0.050(3) 0.039(3) 0.023(3) -0.002(2) 0.009(2) -0.001(2)
C31 0.035(2) 0.044(3) 0.038(3) 0.017(2) 0.003(2) 0.009(2)
C30 0.066(4) 0.040(3) 0.037(3) 0.019(2) 0.018(3) 0.028(3)

loop_
_atom_type_symbol
_atom_type_description
_atom_type_scat_dispersion_real
_atom_type_scat_dispersion_imag
_atom_type_scat_source
C C 0.0033 0.0016 'International Tables Vol C Tables 4.2.6.8 and 6.1.1.4'
H H 0.0000 0.0000 'International Tables Vol C Tables 4.2.6.8 and 6.1.1.4'
P P 0.1023 0.0942 'International Tables Vol C Tables 4.2.6.8 and 6.1.1.4'
Cl Cl 0.1484 0.1585 'International Tables Vol C Tables 4.2.6.8 and 6.1.1.4'
Fe Fe 0.3463 0.8444 'International Tables Vol C Tables 4.2.6.8 and 6.1.1.4'
Au Au -2.0133 8.8022 'International Tables Vol C Tables 4.2.6.8 and 6.1.1.4'

loop_
_geom_angle_atom_site_label_1
_geom_angle_atom_site_label_2
_geom_angle_atom_site_label_3
_geom_angle
_geom_angle_site_symmetry_1
_geom_angle_site_symmetry_3
C9 C8 C7 120.4(4) . .
C9 C10 C15 121.5(4) . .
C9 C10 C11 119.2(4) . .
C15 C10 C11 119.2(4) . .
C8 C9 C10 120.8(4) . .
C7 C6 C11 119.0(4) . .
C7 C6 C2 122.7(4) . .
C11 C6 C2 118.3(3) . .
C13 C12 C11 120.5(4) . .
C4 C3 C2 109.1(4) . .
C4 C3 Fe1 69.4(3) . .
C2 C3 Fe1 69.6(2) . .
C4 C5 C1 107.8(4) . .
C4 C5 Fe1 70.0(3) . .
C1 C5 Fe1 69.1(3) . .
C5 C1 C2 107.7(4) . .
C5 C1 P1 125.0(3) . .
C2 C1 P1 127.2(3) . .
C5 C1 Fe1 69.5(3) . .
C2 C1 Fe1 70.0(2) . .
P1 C1 Fe1 127.4(2) . .
C3 C2 C1 106.9(4) . .
C3 C2 C6 125.2(4) . .
C1 C2 C6 127.6(4) . .
C3 C2 Fe1 69.9(2) . .
C1 C2 Fe1 68.3(2) . .
C6 C2 Fe1 131.5(3) . .
C20 C19 C18 107.8(5) . .
C20 C19 Fe1 70.4(3) . .
C18 C19 Fe1 70.2(3) . .
C12 C11 C6 122.3(4) . .
C12 C11 C10 118.5(4) . .
C6 C11 C10 119.3(4) . .
C6 C7 C8 121.3(4) . .
C17 C16 C20 108.0(5) . .
C17 C16 Fe1 69.6(3) . .
C20 C16 Fe1 69.6(3) . .
C16 C17 C18 108.9(5) . .
C16 C17 Fe1 70.5(3) . .
C18 C17 Fe1 70.2(3) . .
C12 C13 C14 121.2(4) . .
C15 C14 C13 120.5(4) . .
C14 C15 C10 120.1(4) . .
C19 C20 C16 107.6(5) . .
C19 C20 Fe1 69.2(3) . .
C16 C20 Fe1 69.7(3) . .
C17 C18 C19 107.6(5) . .
C17 C18 Fe1 69.5(3) . .
C19 C18 Fe1 69.0(3) . .
C3 C4 C5 108.5(4) . .
C3 C4 Fe1 70.3(3) . .
C5 C4 Fe1 69.2(3) . .
C22 C21 C26 118.4(4) . .
C22 C21 P1 124.0(4) . .
C26 C21 P1 117.5(3) . .
C21 C22 C23 120.2(5) . .
C25 C26 C21 121.3(4) . .
C28 C27 C32 119.5(4) . .
C28 C27 P1 119.1(4) . .
C32 C27 P1 121.3(3) . .
C30 C29 C28 120.1(5) . .
C29 C28 C27 120.5(6) . .
C31 C32 C27 119.0(5) . .
P1 Au1 Cl1 174.16(5) . .
C1 Fe1 C5 41.33(16) . .
C1 Fe1 C19 115.8(2) . .
C5 Fe1 C19 108.2(2) . .
C1 Fe1 C17 175.1(2) . .
C5 Fe1 C17 141.4(2) . .
C19 Fe1 C17 68.2(2) . .
C1 Fe1 C4 69.06(18) . .
C5 Fe1 C4 40.85(18) . .
C19 Fe1 C4 130.8(2) . .
C17 Fe1 C4 110.8(2) . .
C1 Fe1 C2 41.69(16) . .
C5 Fe1 C2 69.56(17) . .
C19 Fe1 C2 148.93(19) . .
C17 Fe1 C2 133.5(2) . .
C4 Fe1 C2 68.70(17) . .
C1 Fe1 C20 113.07(19) . .
C5 Fe1 C20 135.2(2) . .
C19 Fe1 C20 40.5(2) . .
C17 Fe1 C20 67.8(2) . .
C4 Fe1 C20 171.3(2) . .
C2 Fe1 C20 118.8(2) . .
C1 Fe1 C18 144.6(2) . .
C5 Fe1 C18 111.2(2) . .
C19 Fe1 C18 40.8(2) . .
C17 Fe1 C18 40.2(2) . .
C4 Fe1 C18 105.2(2) . .
C2 Fe1 C18 170.2(2) . .
C20 Fe1 C18 68.0(2) . .
C1 Fe1 C3 68.90(17) . .
C5 Fe1 C3 68.54(18) . .
C19 Fe1 C3 169.4(2) . .
C17 Fe1 C3 107.7(2) . .
C4 Fe1 C3 40.36(17) . .
C2 Fe1 C3 40.56(16) . .
C20 Fe1 C3 148.3(2) . .
C18 Fe1 C3 130.0(2) . .
C1 Fe1 C16 137.8(2) . .
C5 Fe1 C16 175.8(2) . .
C19 Fe1 C16 68.2(2) . .
C17 Fe1 C16 39.9(3) . .
C4 Fe1 C16 143.1(2) . .
C2 Fe1 C16 112.3(2) . .
C20 Fe1 C16 40.7(2) . .
C18 Fe1 C16 67.6(3) . .
C3 Fe1 C16 115.4(2) . .
C1 P1 C27 106.16(19) . .
C1 P1 C21 106.19(19) . .
C27 P1 C21 104.8(2) . .
C1 P1 Au1 117.63(14) . .
C27 P1 Au1 112.19(15) . .
C21 P1 Au1 108.95(14) . .
C24 C23 C22 120.2(4) . .
C25 C24 C23 120.4(5) . .
C24 C25 C26 119.4(5) . .
C30 C31 C32 120.5(6) . .
C31 C30 C29 120.3(5) . .

loop_
_geom_bond_atom_site_label_1
_geom_bond_atom_site_label_2
_geom_bond_distance
_geom_bond_site_symmetry_2
C8 C9 1.363(7) .
C8 C7 1.416(6) .
C10 C9 1.413(7) .
C10 C15 1.421(7) .
C10 C11 1.436(6) .
C6 C7 1.385(6) .
C6 C11 1.430(6) .
C6 C2 1.482(6) .
C12 C13 1.376(6) .
C12 C11 1.419(6) .
C3 C4 1.421(6) .
C3 C2 1.431(6) .
C3 Fe1 2.066(4) .
C5 C4 1.430(6) .
C5 C1 1.441(5) .
C5 Fe1 2.044(5) .
C1 C2 1.459(6) .
C1 P1 1.780(4) .
C1 Fe1 2.039(4) .
C2 Fe1 2.062(4) .
C19 C20 1.421(8) .
C19 C18 1.432(8) .
C19 Fe1 2.047(5) .
C16 C17 1.405(9) .
C16 C20 1.434(7) .
C16 Fe1 2.064(5) .
C17 C18 1.416(8) .
C17 Fe1 2.052(5) .
C13 C14 1.392(7) .
C14 C15 1.383(8) .
C20 Fe1 2.063(5) .
C18 Fe1 2.062(5) .
C4 Fe1 2.054(5) .
C21 C22 1.382(5) .
C21 C26 1.402(6) .
C21 P1 1.812(4) .
C22 C23 1.391(7) .
C26 C25 1.378(7) .
C27 C28 1.395(6) .
C27 C32 1.407(7) .
C27 P1 1.808(4) .
C29 C30 1.386(11) .
C29 C28 1.383(7) .
C32 C31 1.404(6) .
Au1 P1 2.2278(11) .
Au1 Cl1 2.2845(11) .
C23 C24 1.380(8) .
C24 C25 1.377(8) .
C31 C30 1.377(9) .
